data_9008274
loop_
_publ_author_name
'Geller, S.'

_publ_section_title
;
 The crystal structure of gamma Ag8GeTe6, a potential mixed electronic-
 ionic conductor
 Note: proposed model, R = 8.0%
;
_journal_name_full 'Zeitschrift fur Kristallographie'
_journal_page_first 31
_journal_page_last 47
_journal_volume 149
_journal_year 1979
_chemical_formula_structural Ag8GeTe6
_chemical_formula_sum 'Ag7.946 Ge Te6'
_space_group_IT_number 216
_symmetry_space_group_name_Hall 'F -4 2 3'
_symmetry_space_group_name_H-M 'F -4 3 m'
_cell_angle_alpha 90
_cell_angle_beta 90
_cell_angle_gamma 90
_cell_length_a 11.58
_cell_length_b 11.58
_cell_length_c 11.58
_cell_formula_units_Z 4
_cell_volume 1552.836
_database_code_amcsd 0010803
_exptl_crystal_density_diffrn 7.252
_cod_database_code 9008274
_amcsd_formula_title Ag8GeTe6

loop_
_space_group_symop_operation_xyz
x,y,z
x,1/2+y,1/2+z
1/2+x,y,1/2+z
1/2+x,1/2+y,z
-z,x,-y
-z,1/2+x,1/2-y
1/2-z,x,1/2-y
1/2-z,1/2+x,-y
-y,z,-x
-y,1/2+z,1/2-x
1/2-y,z,1/2-x
1/2-y,1/2+z,-x
-x,y,-z
-x,1/2+y,1/2-z
1/2-x,y,1/2-z
1/2-x,1/2+y,-z
x,-z,-y
x,1/2-z,1/2-y
1/2+x,-z,1/2-y
1/2+x,1/2-z,-y
z,-y,-x
z,1/2-y,1/2-x
1/2+z,-y,1/2-x
1/2+z,1/2-y,-x
y,-x,-z
y,1/2-x,1/2-z
1/2+y,-x,1/2-z
1/2+y,1/2-x,-z
x,z,y
x,1/2+z,1/2+y
1/2+x,z,1/2+y
1/2+x,1/2+z,y
z,y,x
z,1/2+y,1/2+x
1/2+z,y,1/2+x
1/2+z,1/2+y,x
y,x,z
y,1/2+x,1/2+z
1/2+y,x,1/2+z
1/2+y,1/2+x,z
-z,-x,y
-z,1/2-x,1/2+y
1/2-z,-x,1/2+y
1/2-z,1/2-x,y
-y,-z,x
-y,1/2-z,1/2+x
1/2-y,-z,1/2+x
1/2-y,1/2-z,x
-x,-y,z
-x,1/2-y,1/2+z
1/2-x,-y,1/2+z
1/2-x,1/2-y,z
z,-x,-y
z,1/2-x,1/2-y
1/2+z,-x,1/2-y
1/2+z,1/2-x,-y
y,-z,-x
y,1/2-z,1/2-x
1/2+y,-z,1/2-x
1/2+y,1/2-z,-x
x,-y,-z
x,1/2-y,1/2-z
1/2+x,-y,1/2-z
1/2+x,1/2-y,-z
-x,z,-y
-x,1/2+z,1/2-y
1/2-x,z,1/2-y
1/2-x,1/2+z,-y
-z,y,-x
-z,1/2+y,1/2-x
1/2-z,y,1/2-x
1/2-z,1/2+y,-x
-y,x,-z
-y,1/2+x,1/2-z
1/2-y,x,1/2-z
1/2-y,1/2+x,-z
-x,-z,y
-x,1/2-z,1/2+y
1/2-x,-z,1/2+y
1/2-x,1/2-z,y
-z,-y,x
-z,1/2-y,1/2+x
1/2-z,-y,1/2+x
1/2-z,1/2-y,x
-y,-x,z
-y,1/2-x,1/2+z
1/2-y,-x,1/2+z
1/2-y,1/2-x,z
z,x,y
z,1/2+x,1/2+y
1/2+z,x,1/2+y
1/2+z,1/2+x,y
y,z,x
y,1/2+z,1/2+x
1/2+y,z,1/2+x
1/2+y,1/2+z,x

loop_
_atom_site_aniso_label
_atom_site_aniso_U_11
_atom_site_aniso_U_22
_atom_site_aniso_U_33
_atom_site_aniso_U_12
_atom_site_aniso_U_13
_atom_site_aniso_U_23
Ag1 0.11209 0.11209 0.11617 0.04552 -0.05503 -0.05503
Ge 0.02310 0.02310 0.02310 0.00000 0.00000 0.00000
Te1 0.03193 0.03193 0.03193 -0.00476 -0.00476 -0.00476
Te2 0.08831 0.08831 0.08831 0.00000 0.00000 0.00000
Te3 0.07133 0.07133 0.07133 0.00000 0.00000 0.00000

loop_
_atom_site_label
_atom_site_fract_x
_atom_site_fract_y
_atom_site_fract_z
_atom_site_occupancy
_atom_site_U_iso_or_equiv
Ag1 0.92900 0.92900 0.23800 0.35900 ?
Ag2 0.28700 0.28700 0.03700 0.06900 0.05066
Ag3 0.37900 0.37900 0.37900 0.06500 0.02533
Ag5 0.50000 0.50000 0.50000 0.22200 0.07599
Ag1-2 0.10400 0.22000 0.06700 0.06000 0.03800
Ag1-1 0.00000 0.00000 0.21300 0.10400 0.05066
Ag1-3 0.10500 0.10500 0.30000 0.02200 0.03800
Ge 0.75000 0.75000 0.75000 1.00000 ?
Te1 0.62330 0.62330 0.62330 1.00000 ?
Te2 0.00000 0.00000 0.00000 1.00000 ?
Te3 0.25000 0.25000 0.25000 1.00000 ?

loop_
_cod_related_entry_id
_cod_related_entry_database
_cod_related_entry_code
1 AMCSD 0010803
